data_7233070
loop_
_publ_author_name
'Devi, Kakali'
'Sarma, Rupam J.'

_publ_section_title
;
 Mechano-responsive luminescent emissions of an organic molecular crystal:
 effects of aromatic stacking interactions and solid state packing
;
_journal_issue 32
_journal_name_full CrystEngComm
_journal_page_first 4811
_journal_paper_doi 10.1039/C9CE00659A
_journal_volume 21
_journal_year 2019
_chemical_formula_sum 'C12 H11 N3 O2'
_chemical_formula_weight 229.24
_space_group_crystal_system monoclinic
_space_group_IT_number 14
_space_group_name_Hall '-P 2ybc'
_space_group_name_H-M_alt 'P 1 21/c 1'
_symmetry_space_group_name_Hall '-P 2ybc'
_symmetry_space_group_name_H-M 'P 1 21/c 1'
_atom_sites_solution_hydrogens mixed
_audit_creation_method SHELXL-2016/6
_audit_update_record
;
2019-04-08 deposited with the CCDC.    2019-07-09 downloaded from the CCDC.
;
_cell_angle_alpha 90
_cell_angle_beta 114.296(5)
_cell_angle_gamma 90
_cell_formula_units_Z 4
_cell_length_a 16.1385(17)
_cell_length_b 4.7309(5)
_cell_length_c 15.7978(17)
_cell_measurement_reflns_used 4205
_cell_measurement_temperature 296(2)
_cell_measurement_theta_max 28.60
_cell_measurement_theta_min 2.59
_cell_volume 1099.3(2)
_computing_cell_refinement 'Bruker SAINT'
_computing_data_collection 'Bruker APEX2'
_computing_data_reduction 'Bruker SAINT'
_computing_molecular_graphics 'Bruker SHELXTL'
_computing_publication_material 'Bruker SHELXTL'
_computing_structure_refinement 'SHELXL-2016/6 (Sheldrick, 2016)'
_computing_structure_solution 'SHELXL-2016/6 (Sheldrick, 2016)'
_diffrn_ambient_temperature 296(2)
_diffrn_measured_fraction_theta_full 1.000
_diffrn_measured_fraction_theta_max 0.985
_diffrn_measurement_device_type 'Bruker APEX-II CCD'
_diffrn_measurement_method '\f and \w scans'
_diffrn_radiation_type MoK\a
_diffrn_radiation_wavelength 0.71073
_diffrn_reflns_av_R_equivalents 0.1340
_diffrn_reflns_av_unetI/netI 0.0817
_diffrn_reflns_Laue_measured_fraction_full 1.000
_diffrn_reflns_Laue_measured_fraction_max 0.985
_diffrn_reflns_limit_h_max 22
_diffrn_reflns_limit_h_min -21
_diffrn_reflns_limit_k_max 6
_diffrn_reflns_limit_k_min -6
_diffrn_reflns_limit_l_max 19
_diffrn_reflns_limit_l_min -21
_diffrn_reflns_number 10447
_diffrn_reflns_point_group_measured_fraction_full 1.000
_diffrn_reflns_point_group_measured_fraction_max 0.985
_diffrn_reflns_theta_full 25.242
_diffrn_reflns_theta_max 29.100
_diffrn_reflns_theta_min 1.384
_diffrn_source 'fine-focus sealed tube'
_exptl_absorpt_coefficient_mu 0.098
_exptl_absorpt_correction_T_max 0.986
_exptl_absorpt_correction_T_min 0.979
_exptl_absorpt_correction_type multi-scan
_exptl_absorpt_process_details 'Bruker AXS SADABS program'
_exptl_crystal_colour colorless
_exptl_crystal_density_diffrn 1.385
_exptl_crystal_description block
_exptl_crystal_F_000 480
_exptl_crystal_size_max 0.210
_exptl_crystal_size_mid 0.170
_exptl_crystal_size_min 0.130
_refine_diff_density_max 0.446
_refine_diff_density_min -0.360
_refine_diff_density_rms 0.146
_refine_ls_extinction_coef 0.055(8)
_refine_ls_extinction_expression Fc^*^=kFc[1+0.001xFc^2^\l^3^/sin(2\q)]^-1/4^
_refine_ls_extinction_method 'SHELXL-2016/6 (Sheldrick 2016)'
_refine_ls_goodness_of_fit_ref 1.125
_refine_ls_hydrogen_treatment mixed
_refine_ls_matrix_type full
_refine_ls_number_parameters 171
_refine_ls_number_reflns 2915
_refine_ls_number_restraints 0
_refine_ls_restrained_S_all 1.125
_refine_ls_R_factor_all 0.0893
_refine_ls_R_factor_gt 0.0602
_refine_ls_shift/su_max 0.000
_refine_ls_shift/su_mean 0.000
_refine_ls_structure_factor_coef Fsqd
_refine_ls_weighting_details 'w=1/[\s^2^(Fo^2^)+(0.0886P)^2^+0.0258P] where P=(Fo^2^+2Fc^2^)/3'
_refine_ls_weighting_scheme calc
_refine_ls_wR_factor_gt 0.1476
_refine_ls_wR_factor_ref 0.1743
_reflns_Friedel_coverage 0.000
_reflns_number_gt 2046
_reflns_number_total 2915
_reflns_threshold_expression 'I > 2\s(I)'
_cod_data_source_file c9ce00659a2.cif
_cod_data_source_block mono
_cod_depositor_comments 'Adding full bibliography for 7233069--7233070.cif.'
_cod_database_code 7233070
_shelx_shelxl_version_number 2016/6
_shelx_space_group_comment
;
The symmetry employed for this shelxl refinement is uniquely defined
by the following loop, which should always be used as a source of
symmetry information in preference to the above space-group names.
They are only intended as comments.
;
_shelx_estimated_absorpt_t_min 0.980
_shelx_estimated_absorpt_t_max 0.987
_exptl_absorpt_special_details Sheldrick,G.M.,(2003)

loop_
_space_group_symop_operation_xyz
'x, y, z'
'-x, y+1/2, -z+1/2'
'-x, -y, -z'
'x, -y-1/2, z-1/2'

loop_
_atom_site_label
_atom_site_type_symbol
_atom_site_fract_x
_atom_site_fract_y
_atom_site_fract_z
_atom_site_U_iso_or_equiv
_atom_site_adp_type
_atom_site_occupancy
_atom_site_site_symmetry_order
_atom_site_calc_flag
_atom_site_refinement_flags_posn
_atom_site_refinement_flags_adp
C1 C 0.73737(8) 0.2920(3) 0.65399(9) 0.0302(3) Uani 1 1 d . .
C2 C 0.74264(9) 0.3887(3) 0.73949(10) 0.0377(4) Uani 1 1 d . .
C3 C 0.80738(11) 0.5906(3) 0.79144(11) 0.0469(4) Uani 1 1 d . .
H3 H 0.809843 0.650003 0.848546 0.056 Uiso 1 1 calc R U
C4 C 0.86634(10) 0.6994(3) 0.75882(11) 0.0462(4) Uani 1 1 d . .
H4 H 0.908961 0.832576 0.794040 0.055 Uiso 1 1 calc R U
C5 C 0.86409(9) 0.6134(3) 0.67187(10) 0.0377(4) Uani 1 1 d . .
C6 C 0.92509(10) 0.7284(4) 0.63695(13) 0.0504(5) Uani 1 1 d . .
H6 H 0.967530 0.862595 0.671782 0.060 Uiso 1 1 calc R U
C7 C 0.92256(11) 0.6456(4) 0.55338(14) 0.0550(5) Uani 1 1 d . .
H7 H 0.963362 0.722015 0.531818 0.066 Uiso 1 1 calc R U
C8 C 0.85885(12) 0.4466(4) 0.50023(13) 0.0504(4) Uani 1 1 d . .
H8 H 0.857198 0.391143 0.443085 0.061 Uiso 1 1 calc R U
C9 C 0.79837(10) 0.3314(3) 0.53148(10) 0.0407(4) Uani 1 1 d . .
H9 H 0.755888 0.200370 0.494644 0.049 Uiso 1 1 calc R U
C10 C 0.79935(8) 0.4080(3) 0.61851(9) 0.0312(3) Uani 1 1 d . .
C11 C 0.67322(9) 0.0705(3) 0.60419(9) 0.0312(3) Uani 1 1 d . .
H11 H 0.677659 -0.018077 0.553677 0.037 Uiso 1 1 calc R U
C12 C 0.48054(9) -0.2846(3) 0.60299(10) 0.0341(3) Uani 1 1 d . .
H1A H 0.6521(16) 0.162(5) 0.7402(17) 0.079(7) Uiso 1 1 d . .
H2A H 0.5645(11) -0.316(3) 0.5441(13) 0.042(4) Uiso 1 1 d . .
H3A H 0.4784(13) 0.068(5) 0.6603(13) 0.060(6) Uiso 1 1 d . .
H3B H 0.4098(12) -0.129(3) 0.6621(12) 0.047(5) Uiso 1 1 d . .
N1 N 0.61038(8) -0.0027(2) 0.62998(8) 0.0357(3) Uani 1 1 d . .
N2 N 0.55516(8) -0.2251(3) 0.58613(9) 0.0386(3) Uani 1 1 d . .
N3 N 0.45978(10) -0.1016(3) 0.65602(11) 0.0483(4) Uani 1 1 d . .
O1 O 0.68683(9) 0.2913(3) 0.77804(9) 0.0540(4) Uani 1 1 d . .
O2 O 0.43646(7) -0.5020(2) 0.57073(8) 0.0446(3) Uani 1 1 d . .

loop_
_atom_site_aniso_label
_atom_site_aniso_U_11
_atom_site_aniso_U_22
_atom_site_aniso_U_33
_atom_site_aniso_U_23
_atom_site_aniso_U_13
_atom_site_aniso_U_12
C1 0.0237(6) 0.0327(7) 0.0324(7) -0.0006(5) 0.0098(5) 0.0003(5)
C2 0.0344(7) 0.0435(8) 0.0362(7) -0.0039(6) 0.0155(6) -0.0001(6)
C3 0.0460(9) 0.0516(9) 0.0386(8) -0.0142(7) 0.0129(7) -0.0052(7)
C4 0.0341(8) 0.0436(9) 0.0487(9) -0.0093(7) 0.0046(7) -0.0073(6)
C5 0.0249(7) 0.0355(7) 0.0465(8) 0.0052(6) 0.0085(6) 0.0017(6)
C6 0.0295(8) 0.0465(9) 0.0683(11) 0.0086(8) 0.0132(7) -0.0059(6)
C7 0.0408(9) 0.0590(11) 0.0731(12) 0.0206(9) 0.0312(9) -0.0002(7)
C8 0.0478(9) 0.0594(10) 0.0524(9) 0.0114(8) 0.0290(8) 0.0036(8)
C9 0.0353(8) 0.0466(8) 0.0416(8) 0.0019(6) 0.0172(6) -0.0029(6)
C10 0.0230(6) 0.0324(7) 0.0355(7) 0.0044(5) 0.0092(5) 0.0029(5)
C11 0.0288(7) 0.0334(7) 0.0316(7) -0.0016(5) 0.0126(5) -0.0006(5)
C12 0.0323(7) 0.0341(7) 0.0358(7) 0.0064(6) 0.0141(6) -0.0010(6)
N1 0.0313(6) 0.0348(6) 0.0406(7) -0.0032(5) 0.0145(5) -0.0060(5)
N2 0.0364(7) 0.0372(7) 0.0472(7) -0.0099(6) 0.0221(6) -0.0107(5)
N3 0.0495(8) 0.0422(8) 0.0677(10) -0.0069(7) 0.0385(7) -0.0096(6)
O1 0.0558(7) 0.0698(8) 0.0491(7) -0.0184(6) 0.0344(6) -0.0178(6)
O2 0.0436(6) 0.0399(6) 0.0551(7) -0.0038(5) 0.0251(5) -0.0134(4)

loop_
_atom_type_symbol
_atom_type_description
_atom_type_scat_dispersion_real
_atom_type_scat_dispersion_imag
_atom_type_scat_source
C C 0.0033 0.0016 'International Tables Vol C Tables 4.2.6.8 and 6.1.1.4'
H H 0.0000 0.0000 'International Tables Vol C Tables 4.2.6.8 and 6.1.1.4'
N N 0.0061 0.0033 'International Tables Vol C Tables 4.2.6.8 and 6.1.1.4'
O O 0.0106 0.0060 'International Tables Vol C Tables 4.2.6.8 and 6.1.1.4'

loop_
_geom_angle_atom_site_label_1
_geom_angle_atom_site_label_2
_geom_angle_atom_site_label_3
_geom_angle
C2 C1 C10 118.42(12)
C2 C1 C11 120.39(12)
C10 C1 C11 121.14(12)
O1 C2 C1 122.34(13)
O1 C2 C3 116.10(13)
C1 C2 C3 121.55(13)
C4 C3 C2 120.37(15)
C4 C3 H3 119.8
C2 C3 H3 119.8
C3 C4 C5 121.11(14)
C3 C4 H4 119.4
C5 C4 H4 119.4
C4 C5 C6 121.38(15)
C4 C5 C10 119.32(13)
C6 C5 C10 119.30(14)
C7 C6 C5 121.17(16)
C7 C6 H6 119.4
C5 C6 H6 119.4
C6 C7 C8 119.96(14)
C6 C7 H7 120.0
C8 C7 H7 120.0
C9 C8 C7 120.58(16)
C9 C8 H8 119.7
C7 C8 H8 119.7
C8 C9 C10 121.43(15)
C8 C9 H9 119.3
C10 C9 H9 119.3
C9 C10 C5 117.55(12)
C9 C10 C1 123.23(13)
C5 C10 C1 119.21(13)
N1 C11 C1 120.07(12)
N1 C11 H11 120.0
C1 C11 H11 120.0
O2 C12 N3 123.12(13)
O2 C12 N2 119.71(13)
N3 C12 N2 117.16(13)
C11 N1 N2 118.74(12)
C12 N2 N1 120.17(13)
C12 N2 H2A 120.0(11)
N1 N2 H2A 119.5(11)
C12 N3 H3A 119.3(13)
C12 N3 H3B 117.2(11)
H3A N3 H3B 116.9(17)
C2 O1 H1A 106.6(15)

loop_
_geom_bond_atom_site_label_1
_geom_bond_atom_site_label_2
_geom_bond_distance
C1 C2 1.3952(19)
C1 C10 1.4413(18)
C1 C11 1.4553(18)
C2 O1 1.3586(18)
C2 C3 1.404(2)
C3 C4 1.356(2)
C3 H3 0.9300
C4 C5 1.419(2)
C4 H4 0.9300
C5 C6 1.420(2)
C5 C10 1.4219(19)
C6 C7 1.361(3)
C6 H6 0.9300
C7 C8 1.392(3)
C7 H7 0.9300
C8 C9 1.375(2)
C8 H8 0.9300
C9 C10 1.416(2)
C9 H9 0.9300
C11 N1 1.2862(16)
C11 H11 0.9300
C12 O2 1.2352(16)
C12 N3 1.3395(19)
C12 N2 1.3655(17)
N1 N2 1.3684(16)
N2 H2A 0.854(19)
N3 H3A 0.85(2)
N3 H3B 0.861(18)
O1 H1A 0.88(3)

loop_
_geom_torsion_atom_site_label_1
_geom_torsion_atom_site_label_2
_geom_torsion_atom_site_label_3
_geom_torsion_atom_site_label_4
_geom_torsion
C10 C1 C2 O1 179.90(12)
C11 C1 C2 O1 -2.7(2)
C10 C1 C2 C3 -1.1(2)
C11 C1 C2 C3 176.35(14)
O1 C2 C3 C4 179.73(14)
C1 C2 C3 C4 0.7(2)
C2 C3 C4 C5 0.2(3)
C3 C4 C5 C6 179.43(14)
C3 C4 C5 C10 -0.5(2)
C4 C5 C6 C7 -179.87(15)
C10 C5 C6 C7 0.1(2)
C5 C6 C7 C8 0.5(3)
C6 C7 C8 C9 -0.2(3)
C7 C8 C9 C10 -0.7(2)
C8 C9 C10 C5 1.3(2)
C8 C9 C10 C1 -179.84(13)
C4 C5 C10 C9 178.99(12)
C6 C5 C10 C9 -0.94(19)
C4 C5 C10 C1 0.1(2)
C6 C5 C10 C1 -179.88(12)
C2 C1 C10 C9 -178.15(12)
C11 C1 C10 C9 4.4(2)
C2 C1 C10 C5 0.7(2)
C11 C1 C10 C5 -176.70(11)
C2 C1 C11 N1 12.2(2)
C10 C1 C11 N1 -170.44(12)
C1 C11 N1 N2 -175.37(11)
O2 C12 N2 N1 -172.55(12)
N3 C12 N2 N1 6.4(2)
C11 N1 N2 C12 -171.27(12)
